data_7004303
loop_
_publ_author_name
'Santillan, Guillermo A.'
'Carrano, Carl J.'

_publ_section_title
;
 Nickel(ii), copper(ii), and cobalt(ii) solid-state structures formed
 through hydrogen bonding with ditopic heteroscorpionate ligands
;
_journal_issue 30
_journal_name_full 'Dalton Transactions'
_journal_page_first 3995
_journal_page_last 4005
_journal_paper_doi 10.1039/B805253K
_journal_year 2008
_chemical_formula_sum 'C36 H38 Cl2 Co2 N8 O4'
_chemical_formula_weight 835.50
_chemical_name_systematic
;
?
;
_space_group_IT_number 14
_symmetry_cell_setting monoclinic
_symmetry_space_group_name_Hall '-P 2yn'
_symmetry_space_group_name_H-M 'P 1 21/n 1'
_atom_sites_solution_hydrogens geom
_atom_sites_solution_primary direct
_atom_sites_solution_secondary difmap
_audit_creation_method SHELXL-97
_cell_angle_alpha 90.00
_cell_angle_beta 109.45(2)
_cell_angle_gamma 90.00
_cell_formula_units_Z 4
_cell_length_a 16.009(8)
_cell_length_b 14.690(7)
_cell_length_c 17.066(8)
_cell_measurement_reflns_used 2946
_cell_measurement_temperature 240(2)
_cell_measurement_theta_max 0.00
_cell_measurement_theta_min 0.00
_cell_volume 3784(3)
_computing_cell_refinement 'Bruker SMART'
_computing_data_collection 'Bruker SMART'
_computing_data_reduction 'Bruker SAINT'
_computing_molecular_graphics 'Bruker SHELXTL'
_computing_publication_material 'Bruker SHELXTL'
_computing_structure_refinement 'SHELXL-97 (Sheldrick, 1997)'
_computing_structure_solution 'SHELXS-97 (Sheldrick, 1990)'
_diffrn_ambient_temperature 240(2)
_diffrn_measured_fraction_theta_full 0.988
_diffrn_measured_fraction_theta_max 0.988
_diffrn_measurement_device_type 'CCD area detector'
_diffrn_measurement_method 'phi and omega scans'
_diffrn_radiation_monochromator graphite
_diffrn_radiation_source 'fine-focus sealed tube'
_diffrn_radiation_type MoK\a
_diffrn_radiation_wavelength 0.71073
_diffrn_reflns_av_R_equivalents 0.1459
_diffrn_reflns_av_sigmaI/netI 0.1121
_diffrn_reflns_limit_h_max 16
_diffrn_reflns_limit_h_min -16
_diffrn_reflns_limit_k_max 15
_diffrn_reflns_limit_k_min -15
_diffrn_reflns_limit_l_max 18
_diffrn_reflns_limit_l_min -18
_diffrn_reflns_number 40821
_diffrn_reflns_theta_full 22.40
_diffrn_reflns_theta_max 22.40
_diffrn_reflns_theta_min 2.53
_exptl_absorpt_coefficient_mu 1.068
_exptl_absorpt_correction_T_max 0.8148
_exptl_absorpt_correction_T_min 0.7401
_exptl_absorpt_correction_type multi-scan
_exptl_absorpt_process_details SADABS
_exptl_crystal_colour blue
_exptl_crystal_density_diffrn 1.466
_exptl_crystal_density_meas ?
_exptl_crystal_density_method .
_exptl_crystal_description block
_exptl_crystal_F_000 1720
_exptl_crystal_size_max 0.30
_exptl_crystal_size_mid 0.20
_exptl_crystal_size_min 0.20
_refine_diff_density_max 0.426
_refine_diff_density_min -0.512
_refine_diff_density_rms 0.092
_refine_ls_extinction_method none
_refine_ls_goodness_of_fit_ref 1.007
_refine_ls_hydrogen_treatment constr
_refine_ls_matrix_type full
_refine_ls_number_parameters 469
_refine_ls_number_reflns 4826
_refine_ls_number_restraints 0
_refine_ls_restrained_S_all 1.007
_refine_ls_R_factor_all 0.1548
_refine_ls_R_factor_gt 0.0593
_refine_ls_shift/su_max 0.000
_refine_ls_shift/su_mean 0.000
_refine_ls_structure_factor_coef Fsqd
_refine_ls_weighting_details 'calc w=1/[\s^2^(Fo^2^)+(0.0805P)^2^+10.1752P] where P=(Fo^2^+2Fc^2^)/3'
_refine_ls_weighting_scheme calc
_refine_ls_wR_factor_gt 0.1394
_refine_ls_wR_factor_ref 0.1865
_reflns_number_gt 2455
_reflns_number_total 4826
_reflns_threshold_expression >2sigma(I)
_cod_data_source_file B805253K.txt
_cod_data_source_block gs10b
_cod_depositor_comments
;
The following automatic conversions were performed:
'_symmetry_cell_setting' value 'Monoclinic' changed to 'monoclinic'
according to '/home/saulius/struct/CIF-dictionaries/cif_core.dic'
dictionary named 'cif_core.dic' version 2.4.1 from 2010-06-29.

Automatic conversion script
Id: cif_fix_enum 1527 2010-12-29 10:47:43Z saulius 
;
_cod_original_sg_symbol_H-M P2(1)/n
_cod_database_code 7004303

loop_
_symmetry_equiv_pos_as_xyz
'x, y, z'
'-x+1/2, y+1/2, -z+1/2'
'-x, -y, -z'
'x-1/2, -y-1/2, z-1/2'

loop_
_atom_site_label
_atom_site_type_symbol
_atom_site_fract_x
_atom_site_fract_y
_atom_site_fract_z
_atom_site_U_iso_or_equiv
_atom_site_adp_type
_atom_site_occupancy
_atom_site_symmetry_multiplicity
_atom_site_calc_flag
_atom_site_refinement_flags
_atom_site_disorder_assembly
_atom_site_disorder_group
Co1 Co 0.17882(9) 0.71188(8) 0.04688(7) 0.0437(4) Uani 1 1 d . . .
Cl1 Cl 0.13488(19) 0.78050(17) 0.14466(15) 0.0625(8) Uani 1 1 d . . .
N1 N 0.0788(5) 0.6713(5) -0.0544(4) 0.043(2) Uani 1 1 d . . .
N2 N 0.0786(5) 0.6909(4) -0.1339(5) 0.0375(19) Uani 1 1 d . . .
N3 N 0.2062(5) 0.8201(5) -0.0186(4) 0.043(2) Uani 1 1 d . . .
N4 N 0.1825(5) 0.8136(5) -0.1047(4) 0.044(2) Uani 1 1 d . . .
O1 O 0.3552(5) 0.3571(4) -0.0529(4) 0.0515(18) Uani 1 1 d . . .
O2 O 0.2089(5) 0.3712(4) -0.1122(4) 0.061(2) Uani 1 1 d . . .
C1 C -0.0205(7) 0.6884(9) -0.2828(6) 0.081(4) Uani 1 1 d . . .
H1A H 0.0322 0.7121 -0.2917 0.122 Uiso 1 1 calc R . .
H1B H -0.0683 0.7322 -0.3025 0.122 Uiso 1 1 calc R . .
H1C H -0.0377 0.6317 -0.3130 0.122 Uiso 1 1 calc R . .
C2 C -0.0012(8) 0.6714(7) -0.1909(6) 0.053(3) Uani 1 1 d . . .
C3 C -0.0527(7) 0.6387(7) -0.1483(6) 0.057(3) Uani 1 1 d . . .
H3A H -0.1117 0.6190 -0.1713 0.069 Uiso 1 1 calc R . .
C4 C -0.0026(7) 0.6397(6) -0.0652(6) 0.045(3) Uani 1 1 d . . .
C5 C -0.0302(6) 0.6132(6) 0.0090(6) 0.056(3) Uani 1 1 d . . .
H5A H 0.0197 0.6207 0.0598 0.085 Uiso 1 1 calc R . .
H5B H -0.0492 0.5501 0.0035 0.085 Uiso 1 1 calc R . .
H5C H -0.0787 0.6518 0.0108 0.085 Uiso 1 1 calc R . .
C6 C 0.1863(7) 0.9020(7) -0.2301(6) 0.071(3) Uani 1 1 d . . .
H6A H 0.2019 0.9631 -0.2417 0.107 Uiso 1 1 calc R . .
H6B H 0.1246 0.8903 -0.2618 0.107 Uiso 1 1 calc R . .
H6C H 0.2234 0.8583 -0.2457 0.107 Uiso 1 1 calc R . .
C7 C 0.2000(7) 0.8930(6) -0.1397(6) 0.052(3) Uani 1 1 d . . .
C8 C 0.2316(7) 0.9510(6) -0.0751(6) 0.058(3) Uani 1 1 d . . .
H8A H 0.2483 1.0117 -0.0789 0.070 Uiso 1 1 calc R . .
C9 C 0.2355(6) 0.9057(6) -0.0015(6) 0.048(3) Uani 1 1 d . . .
C10 C 0.2669(7) 0.9406(6) 0.0861(6) 0.063(3) Uani 1 1 d . . .
H10A H 0.2618 0.8928 0.1235 0.095 Uiso 1 1 calc R . .
H10B H 0.2309 0.9922 0.0905 0.095 Uiso 1 1 calc R . .
H10C H 0.3283 0.9594 0.1010 0.095 Uiso 1 1 calc R . .
C11 C 0.1593(6) 0.7244(6) -0.1442(5) 0.040(2) Uani 1 1 d . . .
H11A H 0.1472 0.7329 -0.2045 0.048 Uiso 1 1 calc R . .
C12 C 0.2380(7) 0.6576(5) -0.1126(5) 0.035(2) Uani 1 1 d . . .
C13 C 0.3245(8) 0.6916(6) -0.0890(6) 0.052(3) Uani 1 1 d . . .
H13A H 0.3334 0.7547 -0.0913 0.063 Uiso 1 1 calc R . .
C14 C 0.3958(7) 0.6353(6) -0.0628(6) 0.049(3) Uani 1 1 d . . .
H14A H 0.4536 0.6588 -0.0459 0.059 Uiso 1 1 calc R . .
C15 C 0.3813(7) 0.5417(6) -0.0617(5) 0.049(3) Uani 1 1 d . . .
H15A H 0.4301 0.5020 -0.0438 0.058 Uiso 1 1 calc R . .
C16 C 0.2973(8) 0.5069(6) -0.0861(5) 0.042(2) Uani 1 1 d . . .
C17 C 0.2241(7) 0.5649(6) -0.1119(5) 0.039(2) Uani 1 1 d . . .
H17A H 0.1662 0.5413 -0.1286 0.046 Uiso 1 1 calc R . .
C18 C 0.2823(9) 0.4061(6) -0.0847(6) 0.048(3) Uani 1 1 d . . .
Co2 Co 0.32200(9) 0.23275(8) -0.04456(7) 0.0434(4) Uani 1 1 d . . .
Cl2 Cl 0.31003(19) 0.15299(17) -0.16135(14) 0.0605(8) Uani 1 1 d . . .
N5 N 0.4191(5) 0.1729(5) 0.0544(4) 0.0382(19) Uani 1 1 d . . .
N6 N 0.4047(5) 0.1620(4) 0.1299(4) 0.0360(18) Uani 1 1 d . . .
N7 N 0.2296(5) 0.2039(4) 0.0083(4) 0.0391(19) Uani 1 1 d . . .
N8 N 0.2504(5) 0.1972(4) 0.0943(4) 0.0354(19) Uani 1 1 d . . .
O3 O 0.2830(4) 0.6342(4) 0.0925(3) 0.0494(17) Uani 1 1 d . . .
O4 O 0.1784(5) 0.5397(4) 0.1004(4) 0.062(2) Uani 1 1 d . . .
C19 C 0.4754(7) 0.0920(6) 0.2708(5) 0.058(3) Uani 1 1 d . . .
H19A H 0.4254 0.1198 0.2817 0.086 Uiso 1 1 calc R . .
H19B H 0.5301 0.1160 0.3094 0.086 Uiso 1 1 calc R . .
H19C H 0.4736 0.0266 0.2777 0.086 Uiso 1 1 calc R . .
C20 C 0.4708(7) 0.1134(6) 0.1833(5) 0.043(2) Uani 1 1 d . . .
C21 C 0.5267(7) 0.0884(6) 0.1423(6) 0.053(3) Uani 1 1 d . . .
H21A H 0.5782 0.0528 0.1632 0.064 Uiso 1 1 calc R . .
C22 C 0.4926(7) 0.1259(6) 0.0629(6) 0.044(2) Uani 1 1 d . . .
C23 C 0.5279(6) 0.1199(7) -0.0092(6) 0.057(3) Uani 1 1 d . . .
H23A H 0.4893 0.1537 -0.0562 0.086 Uiso 1 1 calc R . .
H23B H 0.5299 0.0567 -0.0248 0.086 Uiso 1 1 calc R . .
H23C H 0.5871 0.1456 0.0073 0.086 Uiso 1 1 calc R . .
C24 C 0.1826(7) 0.1486(8) 0.1997(6) 0.070(3) Uani 1 1 d . . .
H24A H 0.2410 0.1637 0.2379 0.105 Uiso 1 1 calc R . .
H24B H 0.1701 0.0850 0.2061 0.105 Uiso 1 1 calc R . .
H24C H 0.1386 0.1863 0.2117 0.105 Uiso 1 1 calc R . .
C25 C 0.1800(7) 0.1653(6) 0.1131(6) 0.043(2) Uani 1 1 d . . .
C26 C 0.1122(7) 0.1525(6) 0.0405(6) 0.049(3) Uani 1 1 d . . .
H26A H 0.0548 0.1320 0.0347 0.059 Uiso 1 1 calc R . .
C27 C 0.1438(7) 0.1755(6) -0.0234(6) 0.047(3) Uani 1 1 d . . .
C28 C 0.0995(7) 0.1737(7) -0.1162(5) 0.061(3) Uani 1 1 d . . .
H28A H 0.1409 0.1939 -0.1430 0.091 Uiso 1 1 calc R . .
H28B H 0.0484 0.2138 -0.1316 0.091 Uiso 1 1 calc R . .
H28C H 0.0804 0.1121 -0.1339 0.091 Uiso 1 1 calc R . .
C29 C 0.3380(6) 0.2201(5) 0.1476(5) 0.034(2) Uani 1 1 d . . .
H29A H 0.3404 0.2054 0.2049 0.041 Uiso 1 1 calc R . .
C30 C 0.3630(7) 0.3214(5) 0.1479(5) 0.034(2) Uani 1 1 d . . .
C31 C 0.4521(7) 0.3451(6) 0.1761(5) 0.045(2) Uani 1 1 d . . .
H31A H 0.4959 0.2997 0.1916 0.054 Uiso 1 1 calc R . .
C32 C 0.4757(7) 0.4363(7) 0.1812(6) 0.055(3) Uani 1 1 d . . .
H32A H 0.5358 0.4527 0.2019 0.065 Uiso 1 1 calc R . .
C35 C 0.2992(6) 0.3894(6) 0.1264(5) 0.035(2) Uani 1 1 d . . .
H35A H 0.2387 0.3739 0.1089 0.042 Uiso 1 1 calc R . .
C36 C 0.2561(8) 0.5542(6) 0.1060(5) 0.044(3) Uani 1 1 d . . .
C33 C 0.4117(8) 0.5032(6) 0.1560(5) 0.045(3) Uani 1 1 d . . .
H33A H 0.4287 0.5645 0.1563 0.054 Uiso 1 1 calc R . .
C34 C 0.3247(7) 0.4811(6) 0.1309(5) 0.034(2) Uani 1 1 d . . .

loop_
_atom_site_aniso_label
_atom_site_aniso_U_11
_atom_site_aniso_U_22
_atom_site_aniso_U_33
_atom_site_aniso_U_23
_atom_site_aniso_U_13
_atom_site_aniso_U_12
Co1 0.0658(10) 0.0329(7) 0.0362(7) 0.0034(6) 0.0223(7) 0.0022(7)
Cl1 0.095(2) 0.0553(17) 0.0480(15) 0.0013(13) 0.0388(15) 0.0085(15)
N1 0.060(6) 0.035(4) 0.043(5) -0.001(4) 0.029(4) 0.001(4)
N2 0.044(6) 0.032(4) 0.038(5) 0.000(4) 0.016(4) 0.002(4)
N3 0.074(6) 0.024(5) 0.034(5) 0.001(4) 0.022(4) 0.001(4)
N4 0.075(6) 0.023(4) 0.038(5) 0.001(4) 0.025(4) -0.001(4)
O1 0.080(5) 0.022(4) 0.057(4) 0.006(3) 0.029(4) 0.011(4)
O2 0.087(6) 0.029(4) 0.071(5) -0.001(4) 0.029(5) -0.011(4)
C1 0.072(8) 0.136(11) 0.038(6) -0.017(7) 0.021(6) -0.014(8)
C2 0.071(9) 0.052(7) 0.036(6) -0.012(5) 0.019(6) 0.000(6)
C3 0.055(7) 0.067(7) 0.055(7) -0.020(6) 0.025(7) -0.017(6)
C4 0.070(8) 0.036(6) 0.034(6) -0.005(5) 0.023(6) 0.011(5)
C5 0.076(8) 0.040(6) 0.065(7) -0.002(5) 0.039(6) -0.004(5)
C6 0.108(10) 0.049(7) 0.070(8) 0.022(6) 0.047(7) 0.002(6)
C7 0.081(8) 0.030(6) 0.049(7) 0.007(5) 0.028(6) 0.006(5)
C8 0.093(9) 0.031(6) 0.060(7) 0.012(6) 0.038(6) -0.003(6)
C9 0.061(7) 0.033(6) 0.053(7) -0.006(5) 0.022(6) 0.005(5)
C10 0.085(9) 0.039(6) 0.063(7) -0.014(5) 0.019(6) -0.003(6)
C11 0.058(7) 0.034(6) 0.029(5) 0.000(5) 0.016(5) -0.005(5)
C12 0.064(7) 0.023(5) 0.030(5) 0.004(4) 0.030(5) -0.001(5)
C13 0.077(9) 0.027(6) 0.064(7) 0.005(5) 0.038(6) -0.009(6)
C14 0.051(7) 0.036(6) 0.063(7) -0.006(5) 0.022(6) 0.001(6)
C15 0.066(8) 0.045(7) 0.041(6) -0.002(5) 0.026(6) 0.004(6)
C16 0.068(8) 0.037(6) 0.030(5) -0.004(5) 0.027(5) 0.000(6)
C17 0.061(7) 0.034(6) 0.026(5) 0.000(4) 0.022(5) -0.010(5)
C18 0.092(10) 0.030(6) 0.028(6) 0.004(5) 0.030(6) 0.003(7)
Co2 0.0692(10) 0.0317(7) 0.0335(7) 0.0025(6) 0.0227(7) 0.0008(7)
Cl2 0.099(2) 0.0530(16) 0.0391(14) -0.0072(13) 0.0355(15) -0.0073(15)
N5 0.054(6) 0.037(4) 0.030(4) -0.002(4) 0.022(4) 0.003(4)
N6 0.051(5) 0.027(4) 0.030(4) 0.001(4) 0.014(4) 0.006(4)
N7 0.064(6) 0.026(4) 0.033(5) 0.002(4) 0.023(4) -0.001(4)
N8 0.056(6) 0.025(4) 0.028(5) -0.004(3) 0.019(4) -0.002(4)
O3 0.075(5) 0.030(4) 0.041(4) -0.002(3) 0.016(4) 0.006(3)
O4 0.075(6) 0.038(4) 0.078(5) 0.002(4) 0.031(5) 0.009(4)
C19 0.088(8) 0.043(6) 0.037(6) 0.001(5) 0.016(6) 0.012(6)
C20 0.059(7) 0.032(5) 0.037(6) 0.000(5) 0.012(6) 0.007(5)
C21 0.066(8) 0.044(6) 0.046(6) 0.001(5) 0.015(6) 0.022(5)
C22 0.057(7) 0.039(6) 0.043(6) -0.010(5) 0.026(6) -0.002(5)
C23 0.073(8) 0.057(7) 0.055(7) -0.009(5) 0.038(6) 0.004(6)
C24 0.072(8) 0.084(9) 0.057(7) 0.011(6) 0.027(6) -0.013(6)
C25 0.059(8) 0.035(5) 0.041(6) -0.001(5) 0.024(6) 0.000(5)
C26 0.061(7) 0.050(6) 0.044(6) 0.001(5) 0.026(6) -0.006(5)
C27 0.066(8) 0.032(6) 0.045(6) -0.002(5) 0.020(6) 0.002(5)
C28 0.084(8) 0.058(7) 0.036(6) -0.012(5) 0.015(6) -0.006(6)
C29 0.045(7) 0.027(5) 0.030(5) 0.004(4) 0.014(5) 0.005(5)
C30 0.056(7) 0.025(5) 0.026(5) -0.001(4) 0.019(5) 0.003(5)
C31 0.057(8) 0.036(6) 0.041(6) -0.003(5) 0.016(5) 0.000(5)
C32 0.058(8) 0.051(7) 0.059(7) -0.007(6) 0.025(6) -0.020(6)
C35 0.042(6) 0.036(6) 0.028(5) -0.005(4) 0.014(5) 0.001(5)
C36 0.085(9) 0.021(6) 0.031(6) 0.004(4) 0.025(6) 0.002(6)
C33 0.074(9) 0.018(5) 0.048(6) -0.001(5) 0.026(6) 0.009(6)
C34 0.055(7) 0.028(6) 0.022(5) 0.000(4) 0.017(5) 0.011(5)

loop_
_atom_type_symbol
_atom_type_description
_atom_type_scat_dispersion_real
_atom_type_scat_dispersion_imag
_atom_type_scat_source
C C 0.0033 0.0016 'International Tables Vol C Tables 4.2.6.8 and 6.1.1.4'
H H 0.0000 0.0000 'International Tables Vol C Tables 4.2.6.8 and 6.1.1.4'
N N 0.0061 0.0033 'International Tables Vol C Tables 4.2.6.8 and 6.1.1.4'
O O 0.0106 0.0060 'International Tables Vol C Tables 4.2.6.8 and 6.1.1.4'
Cl Cl 0.1484 0.1585 'International Tables Vol C Tables 4.2.6.8 and 6.1.1.4'
Co Co 0.3494 0.9721 'International Tables Vol C Tables 4.2.6.8 and 6.1.1.4'

loop_
_geom_angle_atom_site_label_1
_geom_angle_atom_site_label_2
_geom_angle_atom_site_label_3
_geom_angle
_geom_angle_site_symmetry_1
_geom_angle_site_symmetry_3
_geom_angle_publ_flag
O3 Co1 N1 119.8(3) . . ?
O3 Co1 N3 110.9(3) . . ?
N1 Co1 N3 90.9(3) . . ?
O3 Co1 Cl1 113.67(18) . . ?
N1 Co1 Cl1 114.4(2) . . ?
N3 Co1 Cl1 103.3(2) . . ?
C4 N1 N2 104.7(7) . . ?
C4 N1 Co1 132.8(6) . . ?
N2 N1 Co1 121.3(6) . . ?
C2 N2 N1 110.7(7) . . ?
C2 N2 C11 130.6(8) . . ?
N1 N2 C11 118.6(8) . . ?
C9 N3 N4 104.3(7) . . ?
C9 N3 Co1 136.4(6) . . ?
N4 N3 Co1 118.9(5) . . ?
C7 N4 N3 112.1(7) . . ?
C7 N4 C11 127.8(7) . . ?
N3 N4 C11 119.0(7) . . ?
C18 O1 Co2 108.6(6) . . ?
N2 C2 C3 106.6(8) . . ?
N2 C2 C1 121.8(9) . . ?
C3 C2 C1 131.5(11) . . ?
C2 C3 C4 107.4(9) . . ?
N1 C4 C3 110.5(9) . . ?
N1 C4 C5 120.9(9) . . ?
C3 C4 C5 128.5(10) . . ?
C8 C7 N4 104.7(8) . . ?
C8 C7 C6 132.5(9) . . ?
N4 C7 C6 122.8(9) . . ?
C7 C8 C9 109.0(8) . . ?
N3 C9 C8 109.9(8) . . ?
N3 C9 C10 121.0(8) . . ?
C8 C9 C10 129.0(9) . . ?
N2 C11 N4 110.4(7) . . ?
N2 C11 C12 113.5(7) . . ?
N4 C11 C12 110.8(7) . . ?
C17 C12 C13 119.9(9) . . ?
C17 C12 C11 120.9(9) . . ?
C13 C12 C11 119.1(8) . . ?
C14 C13 C12 121.2(9) . . ?
C13 C14 C15 118.7(9) . . ?
C16 C15 C14 121.0(9) . . ?
C15 C16 C17 120.3(9) . . ?
C15 C16 C18 120.7(10) . . ?
C17 C16 C18 119.0(10) . . ?
C12 C17 C16 118.9(9) . . ?
O2 C18 O1 122.2(9) . . ?
O2 C18 C16 123.1(11) . . ?
O1 C18 C16 114.7(10) . . ?
O1 Co2 N7 119.7(3) . . ?
O1 Co2 N5 108.2(3) . . ?
N7 Co2 N5 90.5(3) . . ?
O1 Co2 Cl2 111.79(19) . . ?
N7 Co2 Cl2 115.2(2) . . ?
N5 Co2 Cl2 108.6(2) . . ?
C22 N5 N6 104.6(7) . . ?
C22 N5 Co2 134.9(6) . . ?
N6 N5 Co2 119.5(5) . . ?
C20 N6 N5 110.6(7) . . ?
C20 N6 C29 128.8(7) . . ?
N5 N6 C29 118.5(7) . . ?
C27 N7 N8 104.6(7) . . ?
C27 N7 Co2 132.7(6) . . ?
N8 N7 Co2 122.1(6) . . ?
C25 N8 N7 110.3(7) . . ?
C25 N8 C29 130.2(7) . . ?
N7 N8 C29 119.4(7) . . ?
C36 O3 Co1 108.0(6) . . ?
N6 C20 C21 107.4(8) . . ?
N6 C20 C19 123.3(8) . . ?
C21 C20 C19 129.3(9) . . ?
C20 C21 C22 106.4(9) . . ?
N5 C22 C21 110.9(8) . . ?
N5 C22 C23 119.7(8) . . ?
C21 C22 C23 129.3(9) . . ?
N8 C25 C26 107.8(8) . . ?
N8 C25 C24 122.9(9) . . ?
C26 C25 C24 129.3(9) . . ?
C25 C26 C27 107.0(9) . . ?
N7 C27 C26 110.2(8) . . ?
N7 C27 C28 118.9(8) . . ?
C26 C27 C28 130.9(10) . . ?
N8 C29 N6 110.8(7) . . ?
N8 C29 C30 115.3(7) . . ?
N6 C29 C30 110.8(7) . . ?
C35 C30 C31 119.5(8) . . ?
C35 C30 C29 121.8(8) . . ?
C31 C30 C29 118.6(8) . . ?
C32 C31 C30 119.4(9) . . ?
C33 C32 C31 120.6(10) . . ?
C30 C35 C34 120.1(8) . . ?
O4 C36 O3 121.9(9) . . ?
O4 C36 C34 121.6(9) . . ?
O3 C36 C34 116.5(10) . . ?
C34 C33 C32 120.4(9) . . ?
C33 C34 C35 119.9(8) . . ?
C33 C34 C36 119.9(9) . . ?
C35 C34 C36 120.2(9) . . ?

loop_
_geom_bond_atom_site_label_1
_geom_bond_atom_site_label_2
_geom_bond_distance
_geom_bond_site_symmetry_2
_geom_bond_publ_flag
Co1 O3 1.955(6) . ?
Co1 N1 2.016(8) . ?
Co1 N3 2.072(7) . ?
Co1 Cl1 2.253(3) . ?
N1 C4 1.337(11) . ?
N1 N2 1.385(9) . ?
N2 C2 1.354(11) . ?
N2 C11 1.447(10) . ?
N3 C9 1.339(11) . ?
N3 N4 1.394(9) . ?
N4 C7 1.382(11) . ?
N4 C11 1.465(10) . ?
O1 C18 1.324(12) . ?
O1 Co2 1.921(6) . ?
O2 C18 1.224(11) . ?
C1 C2 1.515(13) . ?
C2 C3 1.355(12) . ?
C3 C4 1.378(12) . ?
C4 C5 1.523(12) . ?
C6 C7 1.490(12) . ?
C7 C8 1.351(12) . ?
C8 C9 1.406(12) . ?
C9 C10 1.500(12) . ?
C11 C12 1.546(12) . ?
C12 C17 1.379(11) . ?
C12 C13 1.399(12) . ?
C13 C14 1.360(12) . ?
C14 C15 1.394(12) . ?
C15 C16 1.368(12) . ?
C16 C17 1.397(12) . ?
C16 C18 1.502(13) . ?
Co2 N7 2.017(7) . ?
Co2 N5 2.072(7) . ?
Co2 Cl2 2.264(3) . ?
N5 C22 1.330(10) . ?
N5 N6 1.392(8) . ?
N6 C20 1.349(10) . ?
N6 C29 1.475(10) . ?
N7 C27 1.363(11) . ?
N7 N8 1.396(9) . ?
N8 C25 1.354(10) . ?
N8 C29 1.435(10) . ?
O3 C36 1.298(10) . ?
O4 C36 1.235(11) . ?
C19 C20 1.504(12) . ?
C20 C21 1.357(12) . ?
C21 C22 1.394(12) . ?
C22 C23 1.518(11) . ?
C24 C25 1.485(12) . ?
C25 C26 1.362(12) . ?
C26 C27 1.388(12) . ?
C27 C28 1.505(12) . ?
C29 C30 1.540(11) . ?
C30 C35 1.388(11) . ?
C30 C31 1.389(11) . ?
C31 C32 1.388(12) . ?
C32 C33 1.381(12) . ?
C35 C34 1.403(11) . ?
C36 C34 1.493(12) . ?
C33 C34 1.354(12) . ?
